data_7213638
loop_
_publ_author_name
'Feng, Xun'
'Chen, Jun-Ling'
'Wang, Li-Ya'
'Xie, Shi-Yu'
'Yang, Song'
'Huo, Su-Zhen'
'Ng, Seik-Weng'

_publ_section_title
;
 A series of homonuclear lanthanide complexes incorporating isonicotinic
 based carboxylate tectonic and oxalate coligand: structures, luminescent
 and magnetic properties
;
_journal_issue 7
_journal_name_full CrystEngComm
_journal_page_first 1334
_journal_paper_doi 10.1039/c3ce41674g
_journal_volume 16
_journal_year 2014
_chemical_formula_sum 'C9 H10 N O9 Tb'
_chemical_formula_weight 435.10
_chemical_name_systematic
;

 ?

;
_space_group_IT_number 2
_symmetry_cell_setting triclinic
_symmetry_space_group_name_Hall '-P 1'
_symmetry_space_group_name_H-M 'P -1'
_atom_sites_solution_hydrogens geom
_atom_sites_solution_primary direct
_atom_sites_solution_secondary difmap
_audit_creation_method SHELXL-97
_cell_angle_alpha 106.586(4)
_cell_angle_beta 102.530(4)
_cell_angle_gamma 94.388(4)
_cell_formula_units_Z 2
_cell_length_a 7.481(3)
_cell_length_b 8.648(4)
_cell_length_c 10.771(4)
_cell_measurement_reflns_used 4243
_cell_measurement_temperature 296(2)
_cell_measurement_theta_max 28.18
_cell_measurement_theta_min 2.48
_cell_volume 644.8(5)
_computing_cell_refinement 'Bruker SMART'
_computing_data_collection 'Bruker SMART'
_computing_data_reduction 'Bruker SAINT'
_computing_molecular_graphics 'Bruker SHELXTL'
_computing_publication_material 'Bruker SHELXTL'
_computing_structure_refinement 'SHELXL-97 (Sheldrick, 1997)'
_computing_structure_solution 'SHELXS-97 (Sheldrick, 1990)'
_diffrn_ambient_temperature 296(2)
_diffrn_measured_fraction_theta_full 0.979
_diffrn_measured_fraction_theta_max 0.979
_diffrn_measurement_device_type 'CCD area detector'
_diffrn_measurement_method 'phi and omega scans'
_diffrn_radiation_monochromator graphite
_diffrn_radiation_source 'fine-focus sealed tube'
_diffrn_radiation_type MoK\a
_diffrn_radiation_wavelength 0.71073
_diffrn_reflns_av_R_equivalents 0.0342
_diffrn_reflns_av_sigmaI/netI 0.0500
_diffrn_reflns_limit_h_max 9
_diffrn_reflns_limit_h_min -9
_diffrn_reflns_limit_k_max 10
_diffrn_reflns_limit_k_min -10
_diffrn_reflns_limit_l_max 13
_diffrn_reflns_limit_l_min -12
_diffrn_reflns_number 4513
_diffrn_reflns_theta_full 25.50
_diffrn_reflns_theta_max 25.50
_diffrn_reflns_theta_min 2.48
_diffrn_standards_number 0
_exptl_absorpt_coefficient_mu 5.528
_exptl_absorpt_correction_T_max 0.4361
_exptl_absorpt_correction_T_min 0.2627
_exptl_absorpt_correction_type multi-scan
_exptl_absorpt_process_details sadabs
_exptl_crystal_colour colourless
_exptl_crystal_density_diffrn 2.241
_exptl_crystal_density_method 'not measured'
_exptl_crystal_description block
_exptl_crystal_F_000 416
_exptl_crystal_size_max 0.33
_exptl_crystal_size_mid 0.25
_exptl_crystal_size_min 0.18
_platon_squeeze_details
;
;
_refine_diff_density_max 3.265
_refine_diff_density_min -2.485
_refine_diff_density_rms 0.204
_refine_ls_extinction_method none
_refine_ls_goodness_of_fit_ref 1.041
_refine_ls_hydrogen_treatment constr
_refine_ls_matrix_type full
_refine_ls_number_parameters 182
_refine_ls_number_reflns 2347
_refine_ls_number_restraints 0
_refine_ls_restrained_S_all 1.041
_refine_ls_R_factor_all 0.0398
_refine_ls_R_factor_gt 0.0383
_refine_ls_shift/su_max 0.001
_refine_ls_shift/su_mean 0.000
_refine_ls_structure_factor_coef Fsqd
_refine_ls_weighting_details 'calc w=1/[\s^2^(Fo^2^)+(0.0665P)^2^+2.2318P] where P=(Fo^2^+2Fc^2^)/3'
_refine_ls_weighting_scheme calc
_refine_ls_wR_factor_gt 0.1014
_refine_ls_wR_factor_ref 0.1027
_reflns_number_gt 2213
_reflns_number_total 2347
_reflns_threshold_expression >2sigma(I)
_cod_data_source_file c3ce41674g.txt
_cod_data_source_block bbb
_cod_depositor_comments
;
The following automatic conversions were performed:

'_symmetry_cell_setting' value 'Triclinic' changed to 'triclinic'
according to
/usr/data/users/saulius/automatic-downloads/current/RSC/lib/dictionaries/cif_core.dic
dictionary named 'cif_core.dic' version 2.4.2 from 2011-04-26.

Automatic conversion script
Id: cif_fix_values 2281 2013-09-26 08:29:07Z andrius 
;
_cod_original_cell_volume 644.8(4)
_cod_original_sg_symbol_H-M P-1
_cod_database_code 7213638

loop_
_symmetry_equiv_pos_as_xyz
'x, y, z'
'-x, -y, -z'

loop_
_atom_site_label
_atom_site_type_symbol
_atom_site_fract_x
_atom_site_fract_y
_atom_site_fract_z
_atom_site_U_iso_or_equiv
_atom_site_adp_type
_atom_site_occupancy
_atom_site_symmetry_multiplicity
_atom_site_calc_flag
_atom_site_refinement_flags
Tb1 Tb 0.74856(4) 0.75639(3) 0.58529(2) 0.01811(15) Uani 1 1 d .
O1 O 0.4137(7) 0.4167(6) 0.3372(5) 0.0284(11) Uani 1 1 d .
O2 O 0.4911(7) 0.6861(6) 0.4008(4) 0.0267(10) Uani 1 1 d .
O3 O 0.1576(9) 0.8243(7) -0.0050(5) 0.0417(14) Uani 1 1 d .
O4 O 0.8220(7) 0.5654(7) 0.4036(5) 0.0294(11) Uani 1 1 d .
O5 O 1.0329(7) 0.4125(6) 0.3404(4) 0.0247(10) Uani 1 1 d .
O6 O 1.0642(7) 0.8596(7) 0.5814(5) 0.0335(12) Uani 1 1 d .
O7 O 1.2351(7) 1.0202(6) 0.5072(5) 0.0295(11) Uani 1 1 d .
O8 O 0.8874(7) 0.9010(6) 0.8153(5) 0.0311(11) Uani 1 1 d .
H1W H 0.9507 0.8295 0.8572 0.047 Uiso 1 1 d R
H2W H 0.7929 0.9388 0.8591 0.047 Uiso 1 1 d R
O9 O 0.5292(7) 0.9217(7) 0.6628(5) 0.0326(12) Uani 1 1 d .
H3W H 0.4508 0.8625 0.6987 0.049 Uiso 1 1 d R
H4W H 0.4551 0.9489 0.5895 0.049 Uiso 1 1 d R
N1 N 0.1742(9) 0.5520(7) -0.0774(5) 0.0291(13) Uani 1 1 d .
H1 H 0.1208 0.5505 -0.1571 0.035 Uiso 1 1 calc R
C2 C 0.2091(11) 0.7001(9) 0.0226(7) 0.0324(16) Uani 1 1 d .
C3 C 0.2882(11) 0.6960(9) 0.1539(7) 0.0291(16) Uani 1 1 d .
H3 H 0.3107 0.7908 0.2262 0.035 Uiso 1 1 calc R
C4 C 0.3317(9) 0.5513(8) 0.1742(6) 0.0230(13) Uani 1 1 d .
C5 C 0.2970(10) 0.4063(8) 0.0677(6) 0.0255(14) Uani 1 1 d .
H5 H 0.3272 0.3097 0.0827 0.031 Uiso 1 1 calc R
C6 C 0.2174(10) 0.4083(9) -0.0601(7) 0.0273(15) Uani 1 1 d .
C7 C 0.4172(9) 0.5519(9) 0.3153(7) 0.0230(14) Uani 1 1 d .
C8 C 0.1792(13) 0.2598(9) -0.1804(7) 0.0366(18) Uani 1 1 d .
H8A H 0.0601 0.2562 -0.2376 0.055 Uiso 1 1 calc R
H8B H 0.1802 0.1639 -0.1524 0.055 Uiso 1 1 calc R
H8C H 0.2728 0.2642 -0.2283 0.055 Uiso 1 1 calc R
C9 C 0.9585(9) 0.4927(8) 0.4255(6) 0.0203(13) Uani 1 1 d .
C10 C 1.0872(9) 0.9649(8) 0.5259(7) 0.0234(14) Uani 1 1 d .

loop_
_atom_site_aniso_label
_atom_site_aniso_U_11
_atom_site_aniso_U_22
_atom_site_aniso_U_33
_atom_site_aniso_U_23
_atom_site_aniso_U_13
_atom_site_aniso_U_12
Tb1 0.0205(2) 0.0252(2) 0.0150(2) 0.01430(14) 0.00489(13) 0.00928(13)
O1 0.032(3) 0.034(3) 0.027(3) 0.024(2) 0.005(2) 0.005(2)
O2 0.031(3) 0.032(3) 0.019(2) 0.013(2) -0.0005(19) 0.012(2)
O3 0.065(4) 0.034(3) 0.027(3) 0.019(2) -0.003(3) 0.022(3)
O4 0.031(3) 0.045(3) 0.017(2) 0.014(2) 0.0048(19) 0.020(2)
O5 0.034(3) 0.032(2) 0.018(2) 0.0157(19) 0.0118(19) 0.016(2)
O6 0.024(3) 0.046(3) 0.045(3) 0.036(3) 0.008(2) 0.010(2)
O7 0.022(3) 0.041(3) 0.039(3) 0.029(2) 0.011(2) 0.011(2)
O8 0.035(3) 0.039(3) 0.021(2) 0.014(2) 0.001(2) 0.018(2)
O9 0.034(3) 0.044(3) 0.028(3) 0.016(2) 0.011(2) 0.026(2)
N1 0.040(4) 0.034(3) 0.014(3) 0.014(2) 0.000(2) 0.010(3)
C2 0.036(4) 0.037(4) 0.027(4) 0.017(3) 0.004(3) 0.009(3)
C3 0.039(4) 0.030(4) 0.018(3) 0.011(3) -0.002(3) 0.010(3)
C4 0.023(3) 0.033(4) 0.017(3) 0.015(3) 0.003(2) 0.007(3)
C5 0.035(4) 0.029(3) 0.018(3) 0.015(3) 0.005(3) 0.011(3)
C6 0.036(4) 0.031(4) 0.020(3) 0.015(3) 0.007(3) 0.008(3)
C7 0.022(3) 0.036(4) 0.019(3) 0.017(3) 0.007(3) 0.011(3)
C8 0.056(5) 0.035(4) 0.019(3) 0.010(3) 0.008(3) 0.005(3)
C9 0.025(3) 0.025(3) 0.018(3) 0.015(3) 0.006(2) 0.015(3)
C10 0.025(4) 0.027(3) 0.022(3) 0.014(3) 0.002(3) 0.005(3)

loop_
_atom_type_symbol
_atom_type_description
_atom_type_scat_dispersion_real
_atom_type_scat_dispersion_imag
_atom_type_scat_source
C C 0.0033 0.0016 'International Tables Vol C Tables 4.2.6.8 and 6.1.1.4'
H H 0.0000 0.0000 'International Tables Vol C Tables 4.2.6.8 and 6.1.1.4'
N N 0.0061 0.0033 'International Tables Vol C Tables 4.2.6.8 and 6.1.1.4'
O O 0.0106 0.0060 'International Tables Vol C Tables 4.2.6.8 and 6.1.1.4'
Tb Tb -0.1723 4.1537 'International Tables Vol C Tables 4.2.6.8 and 6.1.1.4'

loop_
_geom_angle_atom_site_label_1
_geom_angle_atom_site_label_2
_geom_angle_atom_site_label_3
_geom_angle
_geom_angle_site_symmetry_1
_geom_angle_site_symmetry_3
O1 Tb1 O2 85.41(17) 2_666 .
O1 Tb1 O4 100.33(19) 2_666 .
O2 Tb1 O4 71.54(17) . .
O1 Tb1 O8 85.86(18) 2_666 .
O2 Tb1 O8 149.64(17) . .
O4 Tb1 O8 138.72(17) . .
O1 Tb1 O9 79.23(19) 2_666 .
O2 Tb1 O9 75.90(17) . .
O4 Tb1 O9 147.35(17) . .
O8 Tb1 O9 73.92(18) . .
O1 Tb1 O7 150.66(17) 2_666 2_776
O2 Tb1 O7 75.51(17) . 2_776
O4 Tb1 O7 94.59(18) . 2_776
O8 Tb1 O7 99.39(18) . 2_776
O9 Tb1 O7 74.67(18) . 2_776
O1 Tb1 O5 74.15(17) 2_666 2_766
O2 Tb1 O5 129.69(16) . 2_766
O4 Tb1 O5 67.86(16) . 2_766
O8 Tb1 O5 75.00(16) . 2_766
O9 Tb1 O5 140.09(16) . 2_766
O7 Tb1 O5 135.15(16) 2_776 2_766
O1 Tb1 O6 143.19(17) 2_666 .
O2 Tb1 O6 124.28(17) . .
O4 Tb1 O6 73.63(19) . .
O8 Tb1 O6 77.35(19) . .
O9 Tb1 O6 125.36(19) . .
O7 Tb1 O6 65.46(16) 2_776 .
O5 Tb1 O6 69.97(16) 2_766 .
C7 O1 Tb1 143.2(5) . 2_666
C7 O2 Tb1 131.9(4) . .
C9 O4 Tb1 119.4(4) . .
C9 O5 Tb1 116.4(4) . 2_766
C10 O6 Tb1 120.0(4) . .
C10 O7 Tb1 121.5(4) . 2_776
Tb1 O8 H1W 109.4 . .
Tb1 O8 H2W 109.3 . .
H1W O8 H2W 109.5 . .
Tb1 O9 H3W 109.4 . .
Tb1 O9 H4W 109.4 . .
H3W O9 H4W 109.5 . .
C6 N1 C2 125.2(6) . .
C6 N1 H1 117.4 . .
C2 N1 H1 117.4 . .
O3 C2 N1 119.5(7) . .
O3 C2 C3 124.6(7) . .
N1 C2 C3 115.7(6) . .
C4 C3 C2 120.0(7) . .
C4 C3 H3 120.0 . .
C2 C3 H3 120.0 . .
C3 C4 C5 121.3(6) . .
C3 C4 C7 118.6(6) . .
C5 C4 C7 120.2(6) . .
C6 C5 C4 119.2(6) . .
C6 C5 H5 120.4 . .
C4 C5 H5 120.4 . .
N1 C6 C5 118.5(6) . .
N1 C6 C8 118.7(6) . .
C5 C6 C8 122.8(6) . .
O2 C7 O1 124.7(6) . .
O2 C7 C4 117.9(6) . .
O1 C7 C4 117.4(6) . .
C6 C8 H8A 109.5 . .
C6 C8 H8B 109.5 . .
H8A C8 H8B 109.5 . .
C6 C8 H8C 109.5 . .
H8A C8 H8C 109.5 . .
H8B C8 H8C 109.5 . .
O5 C9 O4 126.4(6) . .
O5 C9 C9 117.9(7) . 2_766
O4 C9 C9 115.7(7) . 2_766
O6 C10 O7 127.5(6) . .
O6 C10 C10 116.1(8) . 2_776
O7 C10 C10 116.4(7) . 2_776

loop_
_geom_bond_atom_site_label_1
_geom_bond_atom_site_label_2
_geom_bond_distance
_geom_bond_site_symmetry_2
Tb1 O1 2.299(5) 2_666
Tb1 O2 2.345(5) .
Tb1 O4 2.371(5) .
Tb1 O8 2.386(5) .
Tb1 O9 2.389(5) .
Tb1 O7 2.420(5) 2_776
Tb1 O5 2.431(5) 2_766
Tb1 O6 2.473(5) .
O1 C7 1.256(9) .
O1 Tb1 2.299(5) 2_666
O2 C7 1.254(9) .
O3 C2 1.259(9) .
O4 C9 1.254(8) .
O5 C9 1.244(8) .
O5 Tb1 2.431(5) 2_766
O6 C10 1.245(9) .
O7 C10 1.250(9) .
O7 Tb1 2.420(5) 2_776
O8 H1W 0.9600 .
O8 H2W 0.9600 .
O9 H3W 0.9600 .
O9 H4W 0.9600 .
N1 C6 1.360(9) .
N1 C2 1.382(10) .
N1 H1 0.8600 .
C2 C3 1.421(10) .
C3 C4 1.381(10) .
C3 H3 0.9300 .
C4 C5 1.398(10) .
C4 C7 1.514(9) .
C5 C6 1.382(9) .
C5 H5 0.9300 .
C6 C8 1.498(10) .
C8 H8A 0.9600 .
C8 H8B 0.9600 .
C8 H8C 0.9600 .
C9 C9 1.554(12) 2_766
C10 C10 1.542(13) 2_776

loop_
_geom_hbond_atom_site_label_D
_geom_hbond_atom_site_label_H
_geom_hbond_atom_site_label_A
_geom_hbond_distance_DH
_geom_hbond_distance_HA
_geom_hbond_distance_DA
_geom_hbond_angle_DHA
_geom_hbond_site_symmetry_A
N1 H1 O5 0.86 2.18 3.031(7) 169.4 2_665
O9 H4W O7 0.96 1.93 2.807(7) 151.3 1_455
O8 H2W O3 0.96 2.14 2.754(8) 120.1 2_676
O8 H1W O3 0.96 1.91 2.741(7) 143.3 1_656

loop_
_geom_torsion_atom_site_label_1
_geom_torsion_atom_site_label_2
_geom_torsion_atom_site_label_3
_geom_torsion_atom_site_label_4
_geom_torsion
_geom_torsion_site_symmetry_1
_geom_torsion_site_symmetry_4
O1 Tb1 O2 C7 -60.5(6) 2_666 .
O4 Tb1 O2 C7 42.0(6) . .
O8 Tb1 O2 C7 -134.2(6) . .
O9 Tb1 O2 C7 -140.5(6) . .
O7 Tb1 O2 C7 142.0(6) 2_776 .
O5 Tb1 O2 C7 4.5(7) 2_766 .
O6 Tb1 O2 C7 96.0(6) . .
O1 Tb1 O4 C9 -82.1(5) 2_666 .
O2 Tb1 O4 C9 -163.7(6) . .
O8 Tb1 O4 C9 13.4(6) . .
O9 Tb1 O4 C9 -168.2(5) . .
O7 Tb1 O4 C9 123.3(5) 2_776 .
O5 Tb1 O4 C9 -14.1(5) 2_766 .
O6 Tb1 O4 C9 60.5(5) . .
O1 Tb1 O6 C10 -177.6(5) 2_666 .
O2 Tb1 O6 C10 43.9(6) . .
O4 Tb1 O6 C10 97.0(6) . .
O8 Tb1 O6 C10 -112.6(6) . .
O9 Tb1 O6 C10 -53.1(6) . .
O7 Tb1 O6 C10 -6.0(5) 2_776 .
O5 Tb1 O6 C10 168.9(6) 2_766 .
C6 N1 C2 O3 -177.9(7) . .
C6 N1 C2 C3 -3.3(11) . .
O3 C2 C3 C4 176.8(8) . .
N1 C2 C3 C4 2.5(11) . .
C2 C3 C4 C5 -0.9(11) . .
C2 C3 C4 C7 179.5(7) . .
C3 C4 C5 C6 -0.1(11) . .
C7 C4 C5 C6 179.5(6) . .
C2 N1 C6 C5 2.3(11) . .
C2 N1 C6 C8 -176.8(7) . .
C4 C5 C6 N1 -0.5(11) . .
C4 C5 C6 C8 178.6(7) . .
Tb1 O2 C7 O1 31.7(10) . .
Tb1 O2 C7 C4 -146.1(5) . .
Tb1 O1 C7 O2 85.7(10) 2_666 .
Tb1 O1 C7 C4 -96.4(8) 2_666 .
C3 C4 C7 O2 -19.2(10) . .
C5 C4 C7 O2 161.2(6) . .
C3 C4 C7 O1 162.8(7) . .
C5 C4 C7 O1 -16.8(9) . .
Tb1 O5 C9 O4 -167.6(6) 2_766 .
Tb1 O5 C9 C9 13.0(10) 2_766 2_766
Tb1 O4 C9 O5 -166.5(5) . .
Tb1 O4 C9 C9 13.0(10) . 2_766
Tb1 O6 C10 O7 -174.4(6) . .
Tb1 O6 C10 C10 5.6(10) . 2_776
Tb1 O7 C10 O6 -174.2(6) 2_776 .
Tb1 O7 C10 C10 5.8(10) 2_776 2_776

loop_
_platon_squeeze_void_nr
_platon_squeeze_void_average_x
_platon_squeeze_void_average_y
_platon_squeeze_void_average_z
_platon_squeeze_void_volume
_platon_squeeze_void_count_electrons
_platon_squeeze_void_content
1 0.500 0.000 0.000 19 7 ' '
